data_7054237
loop_
_publ_author_name
'Petrosyants, Svetlana'
'Dobrokhotova, Zhanna'
'Ilyukhin, Andrey'
'Novotortsev, Vladimir'

_publ_section_title
;
 Supramolecular aggregation of yttrium thiocyanate with
 4,4&#x2032;-bipyridine
;
_journal_issue 8
_journal_name_full 'New Journal of Chemistry'
_journal_page_first 3803
_journal_paper_doi 10.1039/C4NJ00598H
_journal_volume 38
_journal_year 2014
_chemical_absolute_configuration ad
_chemical_formula_moiety 'C5 H6 N5 O3 S5 Y, 4(C10 H9 N2), 2(C N S), H2 O'
_chemical_formula_sum 'C47 H44 N15 O4 S7 Y'
_chemical_formula_weight 1196.3
_chemical_name_systematic
;
 ?
;
_space_group_IT_number 7
_symmetry_cell_setting monoclinic
_symmetry_Int_Tables_number 7
_symmetry_space_group_name_Hall 'P -2yac'
_symmetry_space_group_name_H-M 'P 1 n 1'
_atom_sites_solution_hydrogens mixed
_audit_creation_date 2014-05-20T18:44:52-00:00
_audit_creation_method 'WinGX routine CIF_UPDATE'
_cell_angle_alpha 90
_cell_angle_beta 98.157(18)
_cell_angle_gamma 90
_cell_formula_units_Z 4
_cell_length_a 10.922(5)
_cell_length_b 17.836(11)
_cell_length_c 28.622(18)
_cell_measurement_reflns_used 373
_cell_measurement_temperature 293(2)
_cell_measurement_theta_max 13.58
_cell_measurement_theta_min 2.4
_cell_volume 5519(5)
_computing_cell_refinement 'Bruker SAINT'
_computing_data_collection 'Bruker APEX2'
_computing_data_reduction 'Bruker SAINT'
_computing_molecular_graphics 'Bruker SHELXTL'
_computing_publication_material 'Bruker SHELXTL'
_computing_structure_refinement 'SHELXL-2013 (Sheldrick, 2013)'
_computing_structure_solution 'SHELXS-2013 (Sheldrick, 2008)'
_diffrn_ambient_temperature 293(2)
_diffrn_measured_fraction_theta_full 0.502
_diffrn_measured_fraction_theta_max 0.971
_diffrn_measurement_device_type 'Bruker APEX-II CCD'
_diffrn_measurement_method '\f and \w scans'
_diffrn_radiation_monochromator graphite
_diffrn_radiation_type MoK\a
_diffrn_radiation_wavelength 0.71073
_diffrn_reflns_av_R_equivalents 0.1319
_diffrn_reflns_Laue_measured_fraction_full 0.502
_diffrn_reflns_Laue_measured_fraction_max 0.971
_diffrn_reflns_limit_h_max 10
_diffrn_reflns_limit_h_min -7
_diffrn_reflns_limit_k_max 17
_diffrn_reflns_limit_k_min -11
_diffrn_reflns_limit_l_max 27
_diffrn_reflns_limit_l_min -26
_diffrn_reflns_number 8435
_diffrn_reflns_point_group_measured_fraction_full 0.358
_diffrn_reflns_point_group_measured_fraction_max 0.692
_diffrn_reflns_theta_full 25.242
_diffrn_reflns_theta_max 20
_diffrn_reflns_theta_min 2.284
_diffrn_standards_number 0
_exptl_absorpt_coefficient_mu 1.378
_exptl_absorpt_correction_T_max 0.6456
_exptl_absorpt_correction_T_min 0.4639
_exptl_absorpt_correction_type multi-scan
_exptl_absorpt_process_details 'SADABS (Sheldrick, 2003)'
_exptl_crystal_colour 'light yellow'
_exptl_crystal_density_diffrn 1.44
_exptl_crystal_description needle
_exptl_crystal_F_000 2456
_exptl_crystal_size_max 0.3
_exptl_crystal_size_mid 0.04
_exptl_crystal_size_min 0.02
_refine_diff_density_max 0.462
_refine_diff_density_min -0.474
_refine_diff_density_rms 0.096
_refine_ls_abs_structure_details
;
 Classical Flack method preferred over Parsons because s.u. lower.
;
_refine_ls_abs_structure_Flack 0.02(2)
_refine_ls_extinction_method none
_refine_ls_goodness_of_fit_ref 0.884
_refine_ls_hydrogen_treatment constr
_refine_ls_matrix_type full
_refine_ls_number_parameters 578
_refine_ls_number_reflns 7133
_refine_ls_number_restraints 1449
_refine_ls_restrained_S_all 0.84
_refine_ls_R_factor_all 0.2513
_refine_ls_R_factor_gt 0.0889
_refine_ls_shift/su_max 0.03
_refine_ls_shift/su_mean 0.006
_refine_ls_structure_factor_coef Fsqd
_refine_ls_weighting_details 'w=1/[\s^2^(Fo^2^)+(0.0400P)^2^] where P=(Fo^2^+2Fc^2^)/3'
_refine_ls_weighting_scheme calc
_refine_ls_wR_factor_gt 0.1724
_refine_ls_wR_factor_ref 0.2255
_reflns_number_gt 2061
_reflns_number_total 7133
_reflns_threshold_expression 'I > 2\s(I)'
_cod_data_source_file c4nj00598h2.cif
_cod_data_source_block 7
_cod_depositor_comments 'Adding full bibliography for 7054233--7054239.cif.'
_cod_original_sg_symbol_H-M 'P n'
_cod_database_code 7054237

loop_
_symmetry_equiv_pos_as_xyz
'x, y, z'
'x+1/2, -y, z+1/2'

loop_
_atom_site_label
_atom_site_type_symbol
_atom_site_fract_x
_atom_site_fract_y
_atom_site_fract_z
_atom_site_U_iso_or_equiv
_atom_site_adp_type
_atom_site_occupancy
_atom_site_calc_flag
Y1 Y 0.4994(5) 0.5162(3) 0.5001(2) 0.0390(18) Uani 1 d
Y2 Y 0.3428(5) 1.0046(3) 0.3483(2) 0.050(2) Uani 1 d
S1 S 0.1046(13) 0.4959(8) 0.5759(6) 0.086(6) Uani 1 d
S2 S 0.7432(12) 0.5010(8) 0.3563(5) 0.060(4) Uani 1 d
S3 S 0.3684(14) 0.7166(7) 0.3706(5) 0.066(5) Uani 1 d
S4 S 0.0908(13) 0.4913(8) 0.3870(6) 0.080(6) Uani 1 d
S5 S 0.524(2) 0.7801(8) 0.5513(8) 0.143(10) Uani 1 d
S6 S -0.0649(13) 1.0067(9) 0.4182(5) 0.081(5) Uani 1 d
S7 S 0.5769(16) 1.0105(8) 0.2025(6) 0.093(6) Uani 1 d
S8 S 0.4116(16) 1.2782(8) 0.3935(6) 0.079(6) Uani 1 d
S9 S -0.0616(13) 0.9981(7) 0.2362(5) 0.064(5) Uani 1 d
S10 S 0.2663(15) 0.7662(9) 0.2417(5) 0.078(6) Uani 1 d
S11 S 0.3295(13) 0.4799(8) 0.7409(5) 0.063(5) Uani 1 d
S12 S 0.3153(15) 0.0218(8) 0.0408(6) 0.090(6) Uani 1 d
S13 S -0.3271(18) 0.0174(9) 0.0795(7) 0.104(7) Uani 1 d
S14 S 0.4675(14) 0.5329(7) 0.1989(6) 0.075(5) Uani 1 d
O1 O 0.712(3) 0.5116(15) 0.5249(11) 0.068(10) Uiso 1 d
H1 H 0.7751 0.5121 0.5107 0.082 Uiso 1 d
H2 H 0.7394 0.4991 0.5531 0.082 Uiso 1 d
O2 O 0.544(2) 0.4653(12) 0.5778(10) 0.048(9) Uiso 1 d
H4 H 0.6197 0.4676 0.5895 0.057 Uiso 1 d
H3 H 0.5094 0.4723 0.6023 0.057 Uiso 1 d
O3 O 0.496(3) 0.3878(14) 0.4941(11) 0.070(10) Uiso 1 d
H5 H 0.4741 0.3608 0.4699 0.084 Uiso 1 d
H6 H 0.517 0.3515 0.5128 0.084 Uiso 1 d
O4 O 0.406(2) 1.0434(13) 0.4279(10) 0.053(10) Uiso 1 d
H7 H 0.4795 1.0308 0.4386 0.063 Uiso 1 d
H8 H 0.3718 1.0236 0.4498 0.063 Uiso 1 d
O5 O 0.555(2) 0.9976(15) 0.3622(10) 0.069(10) Uiso 1 d
H9 H 0.5795 0.9988 0.3917 0.082 Uiso 1 d
H10 H 0.6184 1.0111 0.3499 0.082 Uiso 1 d
O6 O 0.374(3) 0.8947(16) 0.4011(12) 0.087(12) Uiso 1 d
H11 H 0.3719 0.8488 0.3931 0.104 Uiso 1 d
H12 H 0.3526 0.9145 0.4258 0.104 Uiso 1 d
O7 O 0.746(3) 1.037(2) 0.3203(15) 0.152(18) Uiso 1 d
H13 H 0.7963 1.0289 0.3453 0.182 Uiso 1 d
H14 H 0.7912 1.0276 0.2993 0.182 Uiso 1 d
O8 O -0.072(3) 0.5117(17) 0.4759(12) 0.097(13) Uiso 1 d
H15 H -0.0273 0.5066 0.5025 0.117 Uiso 1 d
H16 H -0.0314 0.5058 0.4531 0.117 Uiso 1 d
N1 N 0.306(4) 0.517(2) 0.5368(14) 0.065(13) Uiso 1 d
N2 N 0.610(3) 0.503(2) 0.4323(14) 0.057(12) Uiso 1 d
N3 N 0.437(3) 0.6248(19) 0.4491(14) 0.045(12) Uiso 1 d
N4 N 0.323(3) 0.482(3) 0.4382(14) 0.104(17) Uiso 1 d
N5 N 0.538(4) 0.628(2) 0.5518(17) 0.090(16) Uiso 1 d
N6 N 0.155(4) 1.008(2) 0.3798(15) 0.072(13) Uiso 1 d
N7 N 0.442(4) 1.028(2) 0.2811(15) 0.068(13) Uiso 1 d
N8 N 0.346(4) 1.142(2) 0.3558(18) 0.095(16) Uiso 1 d
N9 N 0.180(4) 1.031(2) 0.2818(17) 0.103(17) Uiso 1 d
N10 N 0.307(4) 0.880(2) 0.2972(18) 0.091(17) Uiso 1 d
N11 N 0.440(4) 0.487(2) 0.6523(16) 0.080(15) Uiso 1 d
N12 N 0.146(4) -0.002(2) -0.0401(16) 0.086(15) Uiso 1 d
N13 N -0.211(4) 0.018(3) 0.0058(19) 0.12(2) Uiso 1 d
N14 N 0.303(4) 0.528(3) 0.1176(12) 0.103(18) Uiso 1 d
C1 C 0.221(4) 0.505(2) 0.5543(14) 0.022(12) Uiso 1 d
C2 C 0.665(5) 0.498(3) 0.396(2) 0.065(17) Uiso 1 d
C3 C 0.409(5) 0.659(3) 0.421(2) 0.068(18) Uiso 1 d
C4 C 0.233(3) 0.480(4) 0.411(2) 0.16(3) Uiso 1 d
C5 C 0.522(6) 0.696(4) 0.555(3) 0.14(3) Uiso 1 d
C6 C 0.064(5) 1.010(3) 0.4035(19) 0.072(17) Uiso 1 d
C7 C 0.507(4) 1.018(2) 0.2475(18) 0.044(15) Uiso 1 d
C8 C 0.393(5) 1.200(3) 0.368(2) 0.073(19) Uiso 1 d
C9 C 0.065(5) 1.016(3) 0.264(2) 0.09(2) Uiso 1 d
C10 C 0.299(6) 0.834(4) 0.268(3) 0.11(2) Uiso 1 d
C11 C 0.383(4) 0.487(2) 0.6924(17) 0.045(14) Uiso 1 d
C12 C 0.214(4) 0.007(3) -0.0040(18) 0.050(15) Uiso 1 d
C13 C -0.266(7) 0.022(4) 0.042(3) 0.13(3) Uiso 1 d
C14 C 0.349(4) 0.528(3) 0.1570(15) 0.13(3) Uiso 1 d
N15 N 0.387(3) 0.268(2) 0.0736(10) 0.0588(13) Uiso 1 d
C15 C 0.410(4) 0.2036(17) 0.0971(12) 0.0588(13) Uiso 1 d
H15A H 0.3879 0.1587 0.0816 0.071 Uiso 1 calc
C16 C 0.467(4) 0.2012(17) 0.1441(12) 0.0588(13) Uiso 1 d
H16A H 0.4924 0.1556 0.1579 0.071 Uiso 1 calc
C17 C 0.485(4) 0.267(2) 0.1705(10) 0.0588(13) Uiso 1 d
C18 C 0.480(4) 0.3309(17) 0.1428(13) 0.0588(13) Uiso 1 d
H18A H 0.5171 0.3749 0.1549 0.071 Uiso 1 calc
C19 C 0.418(4) 0.3291(17) 0.0964(13) 0.0588(13) Uiso 1 d
H19A H 0.3976 0.3745 0.0813 0.071 Uiso 1 calc
N16 N 0.653(3) 0.266(2) 0.3163(10) 0.0588(13) Uiso 1 d
C20 C 0.627(4) 0.3308(17) 0.2933(13) 0.0588(13) Uiso 1 d
H20A H 0.6306 0.375 0.3106 0.071 Uiso 1 calc
C21 C 0.597(4) 0.3346(17) 0.2444(13) 0.0588(13) Uiso 1 d
H21A H 0.5984 0.3802 0.2288 0.071 Uiso 1 calc
C22 C 0.563(4) 0.269(2) 0.2191(10) 0.0588(13) Uiso 1 d
C23 C 0.551(4) 0.2084(18) 0.2486(13) 0.0588(13) Uiso 1 d
H23A H 0.5061 0.1667 0.2366 0.071 Uiso 1 calc
C24 C 0.604(4) 0.2080(18) 0.2954(13) 0.0588(13) Uiso 1 d
H24A H 0.6047 0.1634 0.3123 0.071 Uiso 1 calc
N17 N -0.317(3) 0.253(2) 0.0188(10) 0.0588(13) Uiso 1 d
C25 C -0.387(4) 0.1957(18) 0.0022(12) 0.0588(13) Uiso 1 d
H25A H -0.395 0.1546 0.0215 0.071 Uiso 1 calc
C26 C -0.450(3) 0.1960(18) -0.0433(13) 0.0588(13) Uiso 1 d
H26A H -0.516 0.164 -0.0521 0.071 Uiso 1 calc
C27 C -0.409(4) 0.247(2) -0.0764(10) 0.0588(13) Uiso 1 d
C28 C -0.360(4) 0.3112(19) -0.0548(13) 0.0588(13) Uiso 1 d
H28A H -0.3437 0.3524 -0.0728 0.071 Uiso 1 calc
C29 C -0.336(4) 0.3141(18) -0.0052(13) 0.0588(13) Uiso 1 d
H29A H -0.3342 0.3601 0.0102 0.071 Uiso 1 calc
N18 N -0.541(3) 0.240(2) -0.2267(10) 0.0588(13) Uiso 1 d
C30 C -0.520(4) 0.3052(17) -0.2046(12) 0.0588(13) Uiso 1 d
H30A H -0.5153 0.3482 -0.2226 0.071 Uiso 1 calc
C31 C -0.504(4) 0.3117(18) -0.1557(13) 0.0588(13) Uiso 1 d
H31A H -0.5114 0.3583 -0.1418 0.071 Uiso 1 calc
C32 C -0.476(5) 0.248(2) -0.1274(10) 0.0588(13) Uiso 1 d
C33 C -0.469(4) 0.1840(18) -0.1531(12) 0.0588(13) Uiso 1 d
H33A H -0.4341 0.1413 -0.138 0.071 Uiso 1 calc
C34 C -0.513(4) 0.1812(17) -0.2009(12) 0.0588(13) Uiso 1 d
H34A H -0.522 0.1344 -0.2153 0.071 Uiso 1 calc
N19 N 0.018(4) 0.254(2) 0.3505(10) 0.0588(13) Uiso 1 d
C35 C 0.015(4) 0.1917(17) 0.3231(13) 0.0588(13) Uiso 1 d
H35A H 0.0568 0.1488 0.3347 0.071 Uiso 1 calc
C36 C -0.050(4) 0.1916(17) 0.2778(13) 0.0588(13) Uiso 1 d
H36A H -0.0619 0.1465 0.2615 0.071 Uiso 1 calc
C37 C -0.097(4) 0.258(2) 0.2561(12) 0.0588(13) Uiso 1 d
C38 C -0.060(4) 0.3212(17) 0.2814(13) 0.0588(13) Uiso 1 d
H38A H -0.0773 0.368 0.2678 0.071 Uiso 1 calc
C39 C 0.004(4) 0.3163(17) 0.3269(13) 0.0588(13) Uiso 1 d
H39A H 0.0377 0.3598 0.3412 0.071 Uiso 1 calc
N20 N -0.243(3) 0.260(2) 0.1090(10) 0.0588(13) Uiso 1 d
C40 C -0.191(4) 0.3215(17) 0.1311(13) 0.0588(13) Uiso 1 d
H40A H -0.1735 0.363 0.1135 0.071 Uiso 1 calc
C41 C -0.162(4) 0.3234(18) 0.1798(13) 0.0588(13) Uiso 1 d
H41A H -0.1425 0.3692 0.1945 0.071 Uiso 1 calc
C42 C -0.161(4) 0.258(2) 0.2081(10) 0.0588(13) Uiso 1 d
C43 C -0.181(4) 0.1940(18) 0.1810(13) 0.0588(13) Uiso 1 d
H43A H -0.1634 0.1473 0.1947 0.071 Uiso 1 calc
C44 C -0.227(4) 0.1992(17) 0.1335(13) 0.0588(13) Uiso 1 d
H44A H -0.2487 0.1545 0.1177 0.071 Uiso 1 calc
N21 N 0.090(3) 0.234(2) -0.2602(10) 0.0588(13) Uiso 1 d
C45 C 0.109(4) 0.1708(17) -0.2344(13) 0.0588(13) Uiso 1 d
H45A H 0.0859 0.125 -0.2485 0.071 Uiso 1 calc
C46 C 0.164(4) 0.1715(18) -0.1876(13) 0.0588(13) Uiso 1 d
H46A H 0.1782 0.127 -0.1708 0.071 Uiso 1 calc
C47 C 0.195(4) 0.240(2) -0.1662(12) 0.0588(13) Uiso 1 d
C48 C 0.138(4) 0.3003(18) -0.1895(13) 0.0588(13) Uiso 1 d
H48A H 0.1278 0.3443 -0.173 0.071 Uiso 1 calc
C49 C 0.094(4) 0.2961(18) -0.2372(13) 0.0588(13) Uiso 1 d
H49A H 0.0677 0.3398 -0.2533 0.071 Uiso 1 calc
N22 N 0.274(3) 0.255(2) -0.0174(9) 0.0588(13) Uiso 1 d
C50 C 0.305(3) 0.3079(18) -0.0480(12) 0.0588(13) Uiso 1 d
H50A H 0.3693 0.341 -0.038 0.071 Uiso 1 calc
C51 C 0.243(4) 0.3133(18) -0.0936(13) 0.0588(13) Uiso 1 d
H51A H 0.2315 0.3591 -0.1092 0.071 Uiso 1 calc
C52 C 0.199(4) 0.246(2) -0.1148(11) 0.0588(13) Uiso 1 d
C53 C 0.215(4) 0.1843(17) -0.0865(13) 0.0588(13) Uiso 1 d
H53A H 0.2163 0.1366 -0.0996 0.071 Uiso 1 calc
C54 C 0.229(4) 0.1938(18) -0.0376(12) 0.0588(13) Uiso 1 d
H54A H 0.2064 0.155 -0.0188 0.071 Uiso 1 calc
N23 N -0.873(3) 0.248(2) -0.5611(10) 0.0588(13) Uiso 1 d
C55 C -0.857(4) 0.1827(17) -0.5383(13) 0.0588(13) Uiso 1 d
H55A H -0.8776 0.1387 -0.555 0.071 Uiso 1 calc
C56 C -0.811(4) 0.1783(17) -0.4913(13) 0.0588(13) Uiso 1 d
H56A H -0.8025 0.1318 -0.4766 0.071 Uiso 1 calc
C57 C -0.776(4) 0.243(2) -0.4657(11) 0.0588(13) Uiso 1 d
C58 C -0.800(4) 0.3088(18) -0.4896(13) 0.0588(13) Uiso 1 d
H58A H -0.7819 0.3542 -0.4741 0.071 Uiso 1 calc
C59 C -0.849(4) 0.3084(17) -0.5365(13) 0.0588(13) Uiso 1 d
H59A H -0.8664 0.3543 -0.5514 0.071 Uiso 1 calc
N24 N -0.652(3) 0.235(2) -0.3175(9) 0.0588(13) Uiso 1 d
C60 C -0.645(4) 0.2988(17) -0.3426(12) 0.0588(13) Uiso 1 d
H60A H -0.6078 0.3405 -0.3271 0.071 Uiso 1 calc
C61 C -0.689(4) 0.3053(17) -0.3897(13) 0.0588(13) Uiso 1 d
H61A H -0.6933 0.3519 -0.4044 0.071 Uiso 1 calc
C62 C -0.728(4) 0.241(2) -0.4151(11) 0.0588(13) Uiso 1 d
C63 C -0.704(4) 0.1755(17) -0.3903(12) 0.0588(13) Uiso 1 d
H63A H -0.7265 0.1299 -0.4049 0.071 Uiso 1 calc
C64 C -0.647(4) 0.1762(16) -0.3440(13) 0.0588(13) Uiso 1 d
H64A H -0.605 0.1339 -0.3314 0.071 Uiso 1 calc
N25 N 0.185(4) 0.2199(16) 0.1979(13) 0.0588(13) Uiso 1 d
C65 C 0.158(4) 0.283(2) 0.1738(11) 0.0588(13) Uiso 1 d
H65A H 0.1233 0.28 0.1423 0.071 Uiso 1 calc
C66 C 0.180(4) 0.3538(17) 0.1931(13) 0.0588(13) Uiso 1 d
H66A H 0.1537 0.396 0.1754 0.071 Uiso 1 calc
C67 C 0.240(4) 0.3618(16) 0.2392(14) 0.0588(13) Uiso 1 d
C68 C 0.257(4) 0.296(2) 0.2625(11) 0.0588(13) Uiso 1 d
H68A H 0.28 0.2961 0.2951 0.071 Uiso 1 calc
C69 C 0.242(4) 0.2267(17) 0.2395(13) 0.0588(13) Uiso 1 d
H69A H 0.2743 0.184 0.2553 0.071 Uiso 1 calc
N26 N 0.296(3) 0.5750(15) 0.3006(12) 0.0588(13) Uiso 1 d
H26B H 0.3039 0.6175 0.315 0.071 Uiso 1 calc
C70 C 0.366(3) 0.516(2) 0.3169(12) 0.0588(13) Uiso 1 d
H70A H 0.4265 0.5226 0.3428 0.071 Uiso 1 calc
C71 C 0.351(3) 0.4460(18) 0.2966(14) 0.0588(13) Uiso 1 d
H71A H 0.4072 0.4081 0.3062 0.071 Uiso 1 calc
C72 C 0.250(4) 0.4322(17) 0.2616(15) 0.0588(13) Uiso 1 d
C73 C 0.192(3) 0.496(2) 0.2428(13) 0.0588(13) Uiso 1 d
H73A H 0.1329 0.4921 0.216 0.071 Uiso 1 calc
C74 C 0.218(3) 0.5666(18) 0.2631(14) 0.0588(13) Uiso 1 d
H74A H 0.1781 0.6085 0.249 0.071 Uiso 1 calc
N27 N 0.152(3) 0.0835(15) 0.1629(13) 0.0588(13) Uiso 1 d
C75 C 0.222(3) 0.0256(19) 0.1787(13) 0.0588(13) Uiso 1 d
H75A H 0.2896 0.0336 0.2018 0.071 Uiso 1 calc
C76 C 0.198(4) -0.0461(17) 0.1620(14) 0.0588(13) Uiso 1 d
H76A H 0.2423 -0.0859 0.1772 0.071 Uiso 1 calc
C77 C 0.109(4) -0.0607(17) 0.1230(15) 0.0588(13) Uiso 1 d
C78 C 0.043(3) 0.002(2) 0.1065(12) 0.0588(13) Uiso 1 d
H78A H -0.0182 -0.0022 0.0805 0.071 Uiso 1 calc
C79 C 0.067(4) 0.0709(18) 0.1282(14) 0.0588(13) Uiso 1 d
H79A H 0.0169 0.111 0.1167 0.071 Uiso 1 calc
N28 N 0.054(3) -0.2704(15) 0.0516(13) 0.0588(13) Uiso 1 d
C80 C 0.048(4) -0.2056(19) 0.0271(11) 0.0588(13) Uiso 1 d
H80A H 0.036 -0.2073 -0.0057 0.071 Uiso 1 calc
C81 C 0.059(4) -0.1361(16) 0.0497(13) 0.0588(13) Uiso 1 d
H81A H 0.0356 -0.0925 0.0328 0.071 Uiso 1 calc
C82 C 0.104(4) -0.1323(16) 0.0978(14) 0.0588(13) Uiso 1 d
C83 C 0.133(4) -0.2007(19) 0.1180(11) 0.0588(13) Uiso 1 d
H83A H 0.1683 -0.2023 0.1496 0.071 Uiso 1 calc
C84 C 0.113(4) -0.2678(17) 0.0935(13) 0.0588(13) Uiso 1 d
H84A H 0.1435 -0.3121 0.108 0.071 Uiso 1 calc
N29 N 0.991(3) 0.224(2) 0.6524(9) 0.0588(13) Uiso 1 d
C85 C 0.980(4) 0.2914(18) 0.6320(13) 0.0588(13) Uiso 1 d
H85A H 1.003 0.3338 0.65 0.071 Uiso 1 calc
C86 C 0.934(4) 0.2997(17) 0.5844(13) 0.0588(13) Uiso 1 d
H86A H 0.931 0.3474 0.5712 0.071 Uiso 1 calc
C87 C 0.891(4) 0.239(2) 0.5554(10) 0.0588(13) Uiso 1 d
C88 C 0.929(4) 0.1714(18) 0.5756(12) 0.0588(13) Uiso 1 d
H88A H 0.9204 0.1279 0.5576 0.071 Uiso 1 calc
C89 C 0.980(4) 0.1678(17) 0.6233(13) 0.0588(13) Uiso 1 d
H89A H 1.0078 0.1213 0.6351 0.071 Uiso 1 calc
N30 N 0.759(3) 0.2571(19) 0.4057(10) 0.0588(13) Uiso 1 d
C90 C 0.783(4) 0.1912(17) 0.4274(12) 0.0588(13) Uiso 1 d
H90A H 0.7545 0.1468 0.4127 0.071 Uiso 1 calc
C91 C 0.852(3) 0.1898(17) 0.4729(12) 0.0588(13) Uiso 1 d
H91A H 0.9088 0.1522 0.4827 0.071 Uiso 1 calc
C92 C 0.828(4) 0.251(2) 0.5030(8) 0.0588(13) Uiso 1 d
C93 C 0.842(4) 0.3168(17) 0.4768(12) 0.0588(13) Uiso 1 d
H93A H 0.8829 0.3584 0.4908 0.071 Uiso 1 calc
C94 C 0.791(4) 0.3174(18) 0.4288(12) 0.0588(13) Uiso 1 d
H94A H 0.7806 0.3632 0.4131 0.071 Uiso 1 calc

loop_
_atom_site_aniso_label
_atom_site_aniso_U_11
_atom_site_aniso_U_22
_atom_site_aniso_U_33
_atom_site_aniso_U_23
_atom_site_aniso_U_13
_atom_site_aniso_U_12
Y1 0.051(4) 0.042(3) 0.023(4) 0.008(3) -0.002(3) 0.000(3)
Y2 0.061(5) 0.041(4) 0.043(5) 0.001(3) -0.005(4) -0.001(4)
S1 0.061(11) 0.091(12) 0.111(17) -0.007(12) 0.028(11) -0.008(11)
S2 0.079(11) 0.057(10) 0.051(12) -0.003(9) 0.034(9) -0.007(10)
S3 0.106(13) 0.051(9) 0.041(12) 0.016(8) 0.012(10) -0.011(9)
S4 0.076(13) 0.049(10) 0.099(16) -0.001(10) -0.038(11) 0.009(10)
S5 0.24(3) 0.023(10) 0.18(2) -0.009(12) 0.071(19) -0.002(12)
S6 0.063(11) 0.117(13) 0.068(14) 0.018(12) 0.027(10) 0.005(12)
S7 0.162(18) 0.044(10) 0.068(15) 0.023(10) -0.001(13) 0.009(11)
S8 0.107(14) 0.064(11) 0.058(14) -0.018(9) -0.013(11) -0.019(10)
S9 0.075(12) 0.043(9) 0.066(13) 0.003(9) -0.013(9) 0.003(10)
S10 0.134(16) 0.063(11) 0.043(13) -0.012(9) 0.033(11) -0.002(10)
S11 0.063(10) 0.075(11) 0.051(12) 0.007(9) 0.005(9) 0.003(10)
S12 0.078(12) 0.076(12) 0.105(17) 0.008(11) -0.024(11) -0.002(11)
S13 0.134(17) 0.058(12) 0.115(19) -0.022(11) 0.002(14) -0.007(11)
S14 0.095(13) 0.059(11) 0.067(14) 0.020(9) -0.006(11) -0.020(10)

loop_
_atom_type_symbol
_atom_type_description
_atom_type_scat_dispersion_real
_atom_type_scat_dispersion_imag
_atom_type_scat_source
C C 0.0033 0.0016 'International Tables Vol C Tables 4.2.6.8 and 6.1.1.4'
H H 0 0 'International Tables Vol C Tables 4.2.6.8 and 6.1.1.4'
N N 0.0061 0.0033 'International Tables Vol C Tables 4.2.6.8 and 6.1.1.4'
O O 0.0106 0.006 'International Tables Vol C Tables 4.2.6.8 and 6.1.1.4'
S S 0.1246 0.1234 'International Tables Vol C Tables 4.2.6.8 and 6.1.1.4'
Y Y -2.7962 3.5667 'International Tables Vol C Tables 4.2.6.8 and 6.1.1.4'

loop_
_geom_angle_atom_site_label_1
_geom_angle_atom_site_label_2
_geom_angle_atom_site_label_3
_geom_angle
O3 Y1 O1 89.5(10)
O3 Y1 O2 71.9(9)
O1 Y1 O2 69.0(10)
O3 Y1 N2 81.1(11)
O1 Y1 N2 69.7(11)
O2 Y1 N2 130.1(11)
O3 Y1 N3 137.7(13)
O1 Y1 N3 112.9(11)
O2 Y1 N3 148.7(11)
N2 Y1 N3 74.6(12)
O3 Y1 N5 147.7(14)
O1 Y1 N5 76.7(13)
O2 Y1 N5 75.9(13)
N2 Y1 N5 119.5(14)
N3 Y1 N5 74.3(13)
O3 Y1 N1 91.9(11)
O1 Y1 N1 137.8(12)
O2 Y1 N1 71.5(11)
N2 Y1 N1 151.9(12)
N3 Y1 N1 93.7(12)
N5 Y1 N1 80.0(13)
O3 Y1 N4 72.7(13)
O1 Y1 N4 147.2(12)
O2 Y1 N4 127.0(13)
N2 Y1 N4 80.3(13)
N3 Y1 N4 69.5(14)
N5 Y1 N4 131.8(15)
N1 Y1 N4 71.7(13)
O5 Y2 N6 147.9(13)
O5 Y2 N7 65.4(11)
N6 Y2 N7 145.9(14)
O5 Y2 O4 72.8(10)
N6 Y2 O4 77.0(12)
N7 Y2 O4 128.3(11)
O5 Y2 N9 138.0(14)
N6 Y2 N9 73.7(14)
N7 Y2 N9 72.6(14)
O4 Y2 N9 139.6(12)
O5 Y2 N8 92.0(13)
N6 Y2 N8 86.7(15)
N7 Y2 N8 83.9(15)
O4 Y2 N8 68.2(13)
N9 Y2 N8 82.8(15)
O5 Y2 O6 78.6(10)
N6 Y2 O6 80.8(12)
N7 Y2 O6 126.5(12)
O4 Y2 O6 69.4(10)
N9 Y2 O6 130.6(13)
N8 Y2 O6 137.5(15)
O5 Y2 N10 96.7(12)
N6 Y2 N10 99.4(13)
N7 Y2 N10 75.6(13)
O4 Y2 N10 140.0(12)
N9 Y2 N10 72.8(14)
N8 Y2 N10 151.8(16)
O6 Y2 N10 70.7(12)
Y1 O1 H1 134.3
Y1 O1 H2 120.2
H1 O1 H2 104.5
Y1 O2 H4 114
Y1 O2 H3 131.1
H4 O2 H3 100.8
Y1 O3 H5 128.7
Y1 O3 H6 135.4
H5 O3 H6 95.8
Y2 O4 H7 113.5
Y2 O4 H8 119.3
H7 O4 H8 96.5
Y2 O5 H9 109.4
Y2 O5 H10 140.2
H9 O5 H10 104.5
Y2 O6 H11 127
Y2 O6 H12 98.6
H11 O6 H12 128.6
H13 O7 H14 101
H15 O8 H16 112
C1 N1 Y1 169(4)
C2 N2 Y1 177(4)
C3 N3 Y1 164(5)
C4 N4 Y1 167(5)
C5 N5 Y1 145(5)
C6 N6 Y2 170(4)
C7 N7 Y2 161(3)
C8 N8 Y2 153(5)
C9 N9 Y2 143(4)
C10 N10 Y2 166(5)
N1 C1 S1 175(4)
N2 C2 S2 172(5)
N3 C3 S3 177(5)
N4 C4 S4 161(7)
N5 C5 S5 167(7)
N6 C6 S6 164(5)
N7 C7 S7 174(4)
N8 C8 S8 159(6)
N9 C9 S9 171(6)
N10 C10 S10 162(7)
N11 C11 S11 173(4)
N12 C12 S12 174(5)
N13 C13 S13 173(8)
N14 C14 S14 153(6)
C19 N15 C15 117(2)
N15 C15 C16 122(2)
N15 C15 H15A 118.8
C16 C15 H15A 118.9
C17 C16 C15 120(2)
C17 C16 H16A 119.9
C15 C16 H16A 119.8
C18 C17 C16 113(2)
C18 C17 C22 119(3)
C16 C17 C22 122(4)
C17 C18 C19 120(2)
C17 C18 H18A 119.9
C19 C18 H18A 120
N15 C19 C18 124(2)
N15 C19 H19A 118.2
C18 C19 H19A 118.2
C24 N16 C20 115(2)
N16 C20 C21 123(2)
N16 C20 H20A 118.7
C21 C20 H20A 118.6
C20 C21 C22 119(2)
C20 C21 H21A 120.5
C22 C21 H21A 120.5
C23 C22 C21 112(2)
C23 C22 C17 117(4)
C21 C22 C17 124(4)
C24 C23 C22 122(2)
C24 C23 H23A 118.9
C22 C23 H23A 118.9
N16 C24 C23 123(2)
N16 C24 H24A 118.6
C23 C24 H24A 118.6
C29 N17 C25 115(2)
N17 C25 C26 121(2)
N17 C25 H25A 119.4
C26 C25 H25A 119.4
C25 C26 C27 118(2)
C25 C26 H26A 120.9
C27 C26 H26A 120.9
C28 C27 C26 112(2)
C28 C27 C32 121(3)
C26 C27 C32 120(4)
C27 C28 C29 119(2)
C27 C28 H28A 120.4
C29 C28 H28A 120.4
N17 C29 C28 120(2)
N17 C29 H29A 120
C28 C29 H29A 120
C34 N18 C30 115(2)
N18 C30 C31 123(2)
N18 C30 H30A 118.6
C31 C30 H30A 118.6
C30 C31 C32 120(2)
C30 C31 H31A 120
C32 C31 H31A 120
C33 C32 C31 113(2)
C33 C32 C27 116(3)
C31 C32 C27 127(4)
C32 C33 C34 121(2)
C32 C33 H33A 119.3
C34 C33 H33A 119.3
N18 C34 C33 124(2)
N18 C34 H34A 118.1
C33 C34 H34A 118.1
C39 N19 C35 114(2)
N19 C35 C36 121(2)
N19 C35 H35A 119.6
C36 C35 H35A 119.6
C35 C36 C37 121(2)
C35 C36 H36A 119.3
C37 C36 H36A 119.3
C38 C37 C36 113(2)
C38 C37 C42 124(4)
C36 C37 C42 122(4)
C37 C38 C39 121(2)
C37 C38 H38A 119.6
C39 C38 H38A 119.6
N19 C39 C38 123(2)
N19 C39 H39A 118.4
C38 C39 H39A 118.4
C44 N20 C40 114(2)
N20 C40 C41 121(2)
N20 C40 H40A 119.6
C41 C40 H40A 119.6
C40 C41 C42 123(2)
C40 C41 H41A 118.7
C42 C41 H41A 118.7
C43 C42 C41 112(2)
C43 C42 C37 123(4)
C41 C42 C37 121(4)
C42 C43 C44 120(2)
C42 C43 H43A 119.9
C44 C43 H43A 119.9
N20 C44 C43 126(2)
N20 C44 H44A 116.9
C43 C44 H44A 116.9
C49 N21 C45 117(2)
N21 C45 C46 122(2)
N21 C45 H45A 118.8
C46 C45 H45A 118.8
C45 C46 C47 119(2)
C45 C46 H46A 120.6
C47 C46 H46A 120.6
C48 C47 C46 114(2)
C48 C47 C52 112(4)
C46 C47 C52 118(4)
C47 C48 C49 121(2)
C47 C48 H48A 119.7
C49 C48 H48A 119.7
N21 C49 C48 122(2)
N21 C49 H49A 118.9
C48 C49 H49A 118.9
C54 N22 C50 114(2)
N22 C50 C51 121(2)
N22 C50 H50A 119.3
C51 C50 H50A 119.3
C50 C51 C52 116(2)
C50 C51 H51A 121.9
C52 C51 H51A 121.9
C53 C52 C51 115(2)
C53 C52 C47 121(4)
C51 C52 C47 117(4)
C52 C53 C54 119(2)
C52 C53 H53A 120.5
C54 C53 H53A 120.6
N22 C54 C53 122(2)
N22 C54 H54A 119.1
C53 C54 H54A 119.1
C59 N23 C55 117(2)
N23 C55 C56 122(2)
N23 C55 H55A 118.9
C56 C55 H55A 118.9
C55 C56 C57 121(2)
C55 C56 H56A 119.7
C57 C56 H56A 119.7
C58 C57 C56 115(2)
C58 C57 C62 122(4)
C56 C57 C62 123(3)
C57 C58 C59 120(2)
C57 C58 H58A 119.9
C59 C58 H58A 119.9
N23 C59 C58 124(2)
N23 C59 H59A 118
C58 C59 H59A 118
C64 N24 C60 111(2)
N24 C60 C61 124(2)
N24 C60 H60A 118.1
C61 C60 H60A 118.1
C60 C61 C62 119(2)
C60 C61 H61A 120.6
C62 C61 H61A 120.6
C63 C62 C61 114(2)
C63 C62 C57 123(3)
C61 C62 C57 123(3)
C62 C63 C64 121(2)
C62 C63 H63A 119.5
C64 C63 H63A 119.5
N24 C64 C63 121(2)
N24 C64 H64A 119.5
C63 C64 H64A 119.5
C69 N25 C65 116(2)
N25 C65 C66 124(2)
N25 C65 H65A 118.2
C66 C65 H65A 118.2
C65 C66 C67 120(2)
C65 C66 H66A 119.9
C67 C66 H66A 119.9
C68 C67 C66 113(2)
C68 C67 C72 124(4)
C66 C67 C72 121(4)
C67 C68 C69 123(2)
C67 C68 H68A 118.7
C69 C68 H68A 118.7
N25 C69 C68 123(2)
N25 C69 H69A 118.7
C68 C69 H69A 118.7
C74 N26 C70 118(2)
C74 N26 H26B 120.8
C70 N26 H26B 120.8
N26 C70 C71 123(2)
N26 C70 H70A 118.7
C71 C70 H70A 118.7
C70 C71 C72 120(2)
C70 C71 H71A 120.1
C72 C71 H71A 120.1
C73 C72 C71 114(2)
C73 C72 C67 124(4)
C71 C72 C67 119(3)
C72 C73 C74 122(2)
C72 C73 H73A 119.2
C74 C73 H73A 119.2
N26 C74 C73 122(2)
N26 C74 H74A 119
C73 C74 H74A 119
C79 N27 C75 117(2)
N27 C75 C76 122(2)
N27 C75 H75A 118.9
C76 C75 H75A 118.9
C75 C76 C77 122(2)
C75 C76 H76A 119.1
C77 C76 H76A 119.1
C78 C77 C76 113(2)
C78 C77 C82 124(3)
C76 C77 C82 122(3)
C77 C78 C79 121(2)
C77 C78 H78A 119.6
C79 C78 H78A 119.6
N27 C79 C78 125(2)
N27 C79 H79A 117.6
C78 C79 H79A 117.6
C84 N28 C80 116(2)
N28 C80 C81 122(2)
N28 C80 H80A 119.1
C81 C80 H80A 119.1
C80 C81 C82 120(2)
C80 C81 H81A 120.2
C82 C81 H81A 120.2
C83 C82 C81 114(2)
C83 C82 C77 125(4)
C81 C82 C77 121(3)
C82 C83 C84 123(2)
C82 C83 H83A 118.5
C84 C83 H83A 118.5
N28 C84 C83 122(2)
N28 C84 H84A 119.1
C83 C84 H84A 119.1
C89 N29 C85 115(2)
N29 C85 C86 122(2)
N29 C85 H85A 119.2
C86 C85 H85A 119.2
C85 C86 C87 123(2)
C85 C86 H86A 118.6
C87 C86 H86A 118.6
C88 C87 C86 112.0(19)
C88 C87 C92 126(3)
C86 C87 C92 121(3)
C87 C88 C89 120(2)
C87 C88 H88A 119.9
C89 C88 H88A 119.9
N29 C89 C88 126(2)
N29 C89 H89A 117.2
C88 C89 H89A 117.2
C94 N30 C90 118(2)
N30 C90 C91 119(2)
N30 C90 H90A 120.4
C91 C90 H90A 120.4
C90 C91 C92 115(2)
C90 C91 H91A 122.6
C92 C91 H91A 122.6
C93 C92 C91 106(2)
C93 C92 C87 124(3)
C91 C92 C87 112(3)
C92 C93 C94 118(2)
C92 C93 H93A 120.9
C94 C93 H93A 120.9
N30 C94 C93 122(2)
N30 C94 H94A 118.8
C93 C94 H94A 118.8

loop_
_geom_bond_atom_site_label_1
_geom_bond_atom_site_label_2
_geom_bond_distance
Y1 O3 2.30(3)
Y1 O1 2.33(3)
Y1 O2 2.39(3)
Y1 N2 2.44(4)
Y1 N3 2.46(4)
Y1 N5 2.48(5)
Y1 N1 2.49(4)
Y1 N4 2.50(3)
Y2 O5 2.30(3)
Y2 N6 2.36(4)
Y2 N7 2.37(4)
Y2 O4 2.39(3)
Y2 N9 2.46(5)
Y2 N8 2.47(4)
Y2 O6 2.47(3)
Y2 N10 2.66(5)
S1 C1 1.50(4)
S2 C2 1.51(5)
S3 C3 1.77(5)
S4 C4 1.62(2)
S5 C5 1.51(7)
S6 C6 1.53(5)
S7 C7 1.59(5)
S8 C8 1.58(5)
S9 C9 1.53(6)
S10 C10 1.43(7)
S11 C11 1.59(4)
S12 C12 1.59(5)
S13 C13 1.35(7)
S14 C14 1.64(2)
O1 H1 0.8497
O1 H2 0.8503
O2 H4 0.8499
O2 H3 0.8502
O3 H5 0.8501
O3 H6 0.8502
O4 H7 0.85
O4 H8 0.8498
O5 H9 0.8504
O5 H10 0.8499
O6 H11 0.85
O6 H12 0.8499
O7 H13 0.8499
O7 H14 0.85
O8 H15 0.8499
O8 H16 0.8497
N1 C1 1.13(4)
N2 C2 1.28(5)
N3 C3 1.03(6)
N4 C4 1.16(2)
N5 C5 1.22(7)
N6 C6 1.28(5)
N7 C7 1.29(5)
N8 C8 1.17(6)
N9 C9 1.32(6)
N10 C10 1.17(7)
N11 C11 1.38(5)
N12 C12 1.19(6)
N13 C13 1.27(8)
N14 C14 1.17(2)
N15 C19 1.290(19)
N15 C15 1.338(19)
C15 C16 1.40(2)
C15 H15A 0.93
C16 C17 1.40(2)
C16 H16A 0.93
C17 C18 1.38(2)
C17 C22 1.52(4)
C18 C19 1.40(2)
C18 H18A 0.93
C19 H19A 0.93
N16 C24 1.274(19)
N16 C20 1.338(19)
C20 C21 1.39(2)
C20 H20A 0.93
C21 C22 1.40(2)
C21 H21A 0.93
C22 C23 1.38(2)
C23 C24 1.38(2)
C23 H23A 0.93
C24 H24A 0.93
N17 C29 1.286(19)
N17 C25 1.330(19)
C25 C26 1.38(2)
C25 H25A 0.93
C26 C27 1.42(2)
C26 H26A 0.93
C27 C28 1.38(2)
C27 C32 1.54(4)
C28 C29 1.41(2)
C28 H28A 0.93
C29 H29A 0.93
N18 C34 1.292(19)
N18 C30 1.329(19)
C30 C31 1.39(2)
C30 H30A 0.93
C31 C32 1.40(2)
C31 H31A 0.93
C32 C33 1.37(2)
C33 C34 1.38(2)
C33 H33A 0.93
C34 H34A 0.93
N19 C39 1.303(19)
N19 C35 1.355(19)
C35 C36 1.38(2)
C35 H35A 0.93
C36 C37 1.40(2)
C36 H36A 0.93
C37 C38 1.37(2)
C37 C42 1.45(4)
C38 C39 1.39(2)
C38 H38A 0.93
C39 H39A 0.93
N20 C44 1.297(19)
N20 C40 1.347(19)
C40 C41 1.39(2)
C40 H40A 0.93
C41 C42 1.41(2)
C41 H41A 0.93
C42 C43 1.38(2)
C43 C44 1.38(2)
C43 H43A 0.93
C44 H44A 0.93
N21 C49 1.289(19)
N21 C45 1.344(19)
C45 C46 1.39(2)
C45 H45A 0.93
C46 C47 1.39(2)
C46 H46A 0.93
C47 C48 1.37(2)
C47 C52 1.47(4)
C48 C49 1.38(2)
C48 H48A 0.93
C49 H49A 0.93
N22 C54 1.300(19)
N22 C50 1.358(19)
C50 C51 1.39(2)
C50 H50A 0.93
C51 C52 1.40(2)
C51 H51A 0.93
C52 C53 1.37(2)
C53 C54 1.40(2)
C53 H53A 0.93
C54 H54A 0.93
N23 C59 1.286(19)
N23 C55 1.340(18)
C55 C56 1.37(2)
C55 H55A 0.93
C56 C57 1.39(2)
C56 H56A 0.93
C57 C58 1.37(2)
C57 C62 1.47(4)
C58 C59 1.37(2)
C58 H58A 0.93
C59 H59A 0.93
N24 C64 1.304(19)
N24 C60 1.349(19)
C60 C61 1.37(2)
C60 H60A 0.93
C61 C62 1.39(2)
C61 H61A 0.93
C62 C63 1.37(2)
C63 C64 1.38(2)
C63 H63A 0.93
C64 H64A 0.93
N25 C69 1.27(2)
N25 C65 1.337(18)
C65 C66 1.376(19)
C65 H65A 0.93
C66 C67 1.40(2)
C66 H66A 0.93
C67 C68 1.36(2)
C67 C72 1.41(4)
C68 C69 1.39(2)
C68 H68A 0.93
C69 H69A 0.93
N26 C74 1.280(19)
N26 C70 1.343(19)
N26 H26B 0.86
C70 C71 1.38(2)
C70 H70A 0.93
C71 C72 1.40(2)
C71 H71A 0.93
C72 C73 1.38(2)
C73 C74 1.40(2)
C73 H73A 0.93
C74 H74A 0.93
N27 C79 1.283(19)
N27 C75 1.326(19)
C75 C76 1.376(19)
C75 H75A 0.93
C76 C77 1.40(2)
C76 H76A 0.93
C77 C78 1.38(2)
C77 C82 1.46(4)
C78 C79 1.39(2)
C78 H78A 0.93
C79 H79A 0.93
N28 C84 1.28(2)
N28 C80 1.347(19)
C80 C81 1.40(2)
C80 H80A 0.93
C81 C82 1.40(2)
C81 H81A 0.93
C82 C83 1.367(19)
C83 C84 1.39(2)
C83 H83A 0.93
C84 H84A 0.93
N29 C89 1.295(19)
N29 C85 1.339(19)
C85 C86 1.39(2)
C85 H85A 0.93
C86 C87 1.40(2)
C86 H86A 0.93
C87 C88 1.37(2)
C87 C92 1.58(2)
C88 C89 1.40(2)
C88 H88A 0.93
C89 H89A 0.93
N30 C94 1.284(19)
N30 C90 1.339(19)
C90 C91 1.41(2)
C90 H90A 0.93
C91 C92 1.44(2)
C91 H91A 0.93
C92 C93 1.41(2)
C93 C94 1.41(2)
C93 H93A 0.93
C94 H94A 0.93

loop_
_geom_hbond_atom_site_label_D
_geom_hbond_atom_site_label_H
_geom_hbond_atom_site_label_A
_geom_hbond_distance_DH
_geom_hbond_distance_HA
_geom_hbond_distance_DA
_geom_hbond_angle_DHA
_geom_hbond_site_symmetry_A
O1 H1 O8 0.85 2.06 2.91(4) 179 1_655
O1 H2 N14 0.85 1.94 2.79(4) 179.5 2_565
O2 H4 N14 0.85 2.05 2.90(4) 179.1 2_565
O2 H3 N11 0.85 1.73 2.58(5) 179.5 .
O3 H5 S8 0.85 2.64 3.49(3) 178.4 1_545
O3 H6 N28 0.85 1.83 2.68(4) 176.6 2
O4 H7 N12 0.85 1.91 2.76(5) 177.4 2_565
O4 H8 N13 0.85 2.09 2.93(6) 176.2 2_565
O5 H9 N12 0.85 1.98 2.83(5) 176.5 2_565
O5 H10 O7 0.85 1.79 2.64(4) 176.2 .
O6 H11 S3 0.85 2.44 3.29(3) 179.2 .
O6 H12 N13 0.85 2.77 3.62(6) 178.1 2_565
O7 H13 S6 0.85 2.43 3.28(4) 178.1 1_655
O7 H14 S9 0.85 2.63 3.48(4) 178 1_655
O8 H15 S1 0.85 2.38 3.23(4) 177.6 .
O8 H16 S4 0.85 2.48 3.33(4) 178.5 .
N26 H26B S3 0.86 2.42 3.25(3) 163.5 .
